data_7719028
loop_
_publ_author_name
'Benz, Maximilian'
'Endra&#xdf;, Simon M J'
'Klap&#xf6;tke, Thomas M'
'Stierstorfer, J&#xf6;rg'
'Strey, Sadiq'

_publ_section_title
;
 1-Amino-5-nitriminotetrazolate as a promising anion in safe yet powerful
 energetic coordination compounds.
;
_journal_issue 15
_journal_name_full 'Dalton transactions (Cambridge, England : 2003)'
_journal_page_first 6156
_journal_page_last 6166
_journal_paper_doi 10.1039/d4dt03086a
_journal_volume 54
_journal_year 2025
_chemical_formula_moiety 'C8 H14 Cu N28 O4'
_chemical_formula_sum 'C8 H14 Cu N28 O4'
_chemical_formula_weight 630.01
_chemical_name_common 'bis(1-azidoethyl-5H-tetrazole) bis(1-amino-5-nitriminotetrazolato) copper(II)'
_chemical_name_systematic 'bis(1-azidoethyl-5H-tetrazole) bis(1-amino-5-nitriminotetrazolato) copper(II)'
_space_group_IT_number 2
_space_group_name_Hall '-P 1'
_space_group_name_H-M_alt 'P -1'
_symmetry_cell_setting triclinic
_symmetry_Int_Tables_number 2
_symmetry_space_group_name_Hall '-P 1'
_symmetry_space_group_name_H-M 'P -1'
_atom_sites_solution_hydrogens difmap
_atom_sites_solution_primary dual
_audit_creation_date 2023-01-20
_audit_creation_method
;
Olex2 1.5
(compiled 2022.04.07 svn.rca3783a0 for OlexSys, GUI svn.r6498)
;
_audit_update_record
;
2024-10-29 deposited with the CCDC.	2025-03-04 downloaded from the CCDC.
;
_cell_angle_alpha 94.1830(10)
_cell_angle_beta 93.9610(10)
_cell_angle_gamma 92.2070(10)
_cell_formula_units_Z 1
_cell_length_a 7.6635(3)
_cell_length_b 8.3252(3)
_cell_length_c 8.8503(3)
_cell_measurement_reflns_used 20266
_cell_measurement_temperature 173.00
_cell_measurement_theta_max 60.81
_cell_measurement_theta_min 5.333
_cell_volume 561.26(4)
_computing_cell_refinement 'APEX2 v2012.4-3 (Bruker AXS)'
_computing_data_collection 'Bruker Instrument Service v3.0.21'
_computing_data_reduction 'SAINT V8.18C (Bruker AXS Inc., 2011)'
_computing_molecular_graphics 'Diamond 2.1c, Crystal Impact GbR'
_computing_publication_material 'Encifer 1.5.1, CCDC 2014'
_computing_structure_refinement 'SHELXL 2018/3 (Sheldrick, 2015)'
_computing_structure_solution 'SHELXT 2018/2 (Sheldrick, 2018)'
_diffrn_ambient_temperature 173.00
_diffrn_detector_area_resol_mean 7.3910
_diffrn_measured_fraction_theta_full 0.998
_diffrn_measured_fraction_theta_max 0.998
_diffrn_measurement_device_type 'D8 Venture'
_diffrn_measurement_method 'mix of omega and phi scans'
_diffrn_radiation_collimation 'focusing mirrors'
_diffrn_radiation_type MoK\a
_diffrn_radiation_wavelength 0.71073
_diffrn_reflns_av_R_equivalents 0.0392
_diffrn_reflns_av_unetI/netI 0.0320
_diffrn_reflns_Laue_measured_fraction_full 0.998
_diffrn_reflns_Laue_measured_fraction_max 0.998
_diffrn_reflns_limit_h_max 10
_diffrn_reflns_limit_h_min -10
_diffrn_reflns_limit_k_max 11
_diffrn_reflns_limit_k_min -11
_diffrn_reflns_limit_l_max 12
_diffrn_reflns_limit_l_min -12
_diffrn_reflns_number 16193
_diffrn_reflns_point_group_measured_fraction_full 0.998
_diffrn_reflns_point_group_measured_fraction_max 0.998
_diffrn_reflns_theta_full 25.242
_diffrn_reflns_theta_max 30.527
_diffrn_reflns_theta_min 3.244
_diffrn_source 'rotating anode generator'
_diffrn_source_type 'Bruker TXS'
_exptl_absorpt_coefficient_mu 1.062
_exptl_absorpt_correction_T_max 0.7461
_exptl_absorpt_correction_T_min 0.6956
_exptl_absorpt_correction_type multi-scan
_exptl_absorpt_process_details
;
SADABS-2016/2 - Bruker AXS area detector scaling and absorption correction
;
_exptl_crystal_colour blue
_exptl_crystal_density_diffrn 1.864
_exptl_crystal_density_method 'not measured'
_exptl_crystal_description plate
_exptl_crystal_F_000 319
_exptl_crystal_size_max 0.12
_exptl_crystal_size_mid 0.06
_exptl_crystal_size_min 0.02
_refine_diff_density_max 0.397
_refine_diff_density_min -0.366
_refine_diff_density_rms 0.066
_refine_ls_extinction_method none
_refine_ls_goodness_of_fit_ref 1.077
_refine_ls_hydrogen_treatment refall
_refine_ls_matrix_type full
_refine_ls_number_parameters 215
_refine_ls_number_reflns 3413
_refine_ls_number_restraints 0
_refine_ls_restrained_S_all 1.077
_refine_ls_R_factor_all 0.0391
_refine_ls_R_factor_gt 0.0319
_refine_ls_shift/su_max 0.000
_refine_ls_shift/su_mean 0.000
_refine_ls_structure_factor_coef Fsqd
_refine_ls_weighting_details 'w=1/[\s^2^(Fo^2^)+(0.0252P)^2^+0.3515P] where P=(Fo^2^+2Fc^2^)/3'
_refine_ls_weighting_scheme calc
_refine_ls_wR_factor_gt 0.0699
_refine_ls_wR_factor_ref 0.0728
_reflns_Friedel_coverage 0.000
_reflns_number_gt 3053
_reflns_number_total 3413
_reflns_threshold_expression 'I > 2\s(I)'
_cod_data_source_file d4dt03086a2.cif
_cod_data_source_block bv025
_cod_depositor_comments
;
The following automatic conversions were performed:

data item '_exptl_absorpt_correction_type' value 'Multi-Scan' was
changed to 'multi-scan' in accordance with the
/home/data/users/saulius/crontab/automatic-downloads/current/RSC/lib/dictionaries/cif_core.dic
dictionary named 'cif_core.dic' version 2.4.2 last updated on
2011-04-26.

Automatic conversion script
Id: cif_fix_values 8170 2020-07-09 18:12:32Z antanas 
;
_cod_database_code 7719028
_shelx_space_group_comment
;
The symmetry employed for this shelxl refinement is uniquely defined
by the following loop, which should always be used as a source of
symmetry information in preference to the above space-group names.
They are only intended as comments.
;
_shelx_estimated_absorpt_t_min 0.883
_shelx_estimated_absorpt_t_max 0.979
_olex2_submission_original_sample_id bv025
_olex2_submission_special_instructions 'No special instructions were received'

loop_
_space_group_symop_operation_xyz
'x, y, z'
'-x, -y, -z'

loop_
_atom_site_label
_atom_site_type_symbol
_atom_site_fract_x
_atom_site_fract_y
_atom_site_fract_z
_atom_site_U_iso_or_equiv
_atom_site_adp_type
_atom_site_occupancy
_atom_site_site_symmetry_order
_atom_site_calc_flag
_atom_site_refinement_flags_posn
_atom_site_refinement_flags_adp
_atom_site_refinement_flags_occupancy
_atom_site_disorder_assembly
_atom_site_disorder_group
Cu1 Cu 0.500000 0.500000 0.500000 0.01357(7) Uani 1 2 d S . P . .
O1 O 0.47347(15) 0.57646(14) 0.75351(13) 0.0216(2) Uani 1 1 d . . . . .
N8 N 0.32434(17) 0.06817(16) 0.64792(14) 0.0179(3) Uani 1 1 d . . . . .
N4 N 0.72982(16) 0.45010(15) 0.59834(14) 0.0164(2) Uani 1 1 d . . . . .
N11 N 0.40452(17) 0.28127(15) 0.54553(14) 0.0168(2) Uani 1 1 d . . . . .
N7 N 0.58935(19) 0.63360(17) 0.85501(15) 0.0224(3) Uani 1 1 d . . . . .
N3 N 0.84769(18) 0.35713(16) 0.52744(16) 0.0203(3) Uani 1 1 d . . . . .
N12 N 0.0294(2) 0.07418(19) 0.83882(19) 0.0307(3) Uani 1 1 d . . . . .
O2 O 0.54415(19) 0.71605(19) 0.96641(15) 0.0379(3) Uani 1 1 d . . . . .
N1 N 0.97140(17) 0.45689(17) 0.73701(15) 0.0208(3) Uani 1 1 d . . . . .
N10 N 0.3339(2) 0.17034(17) 0.43579(15) 0.0243(3) Uani 1 1 d . . . . .
N2 N 0.99283(18) 0.35972(17) 0.61043(16) 0.0231(3) Uani 1 1 d . . . . .
N6 N 0.75898(19) 0.60853(18) 0.85012(15) 0.0242(3) Uani 1 1 d . . . . .
N5 N 1.1031(2) 0.5022(2) 0.85107(18) 0.0292(3) Uani 1 1 d . . . . .
N13 N -0.1307(2) 0.0778(2) 0.84441(17) 0.0329(4) Uani 1 1 d . . . . .
N9 N 0.2847(2) 0.04128(18) 0.49719(16) 0.0266(3) Uani 1 1 d . . . . .
C1 C 0.8076(2) 0.51155(19) 0.73082(17) 0.0182(3) Uani 1 1 d . . . . .
C4 C 0.0914(2) -0.0771(2) 0.7672(2) 0.0232(3) Uani 1 1 d . . . . .
C2 C 0.3969(2) 0.21513(19) 0.67592(18) 0.0179(3) Uani 1 1 d . . . . .
C3 C 0.2859(2) -0.0544(2) 0.75345(19) 0.0215(3) Uani 1 1 d . . . . .
N14 N -0.2735(3) 0.0955(3) 0.8582(2) 0.0572(6) Uani 1 1 d . . . . .
H3A H 0.344(2) -0.019(2) 0.849(2) 0.019(5) Uiso 1 1 d . . . . .
H4A H 0.075(3) -0.165(2) 0.831(2) 0.026(5) Uiso 1 1 d . . . . .
H4B H 0.033(3) -0.102(3) 0.667(3) 0.032(6) Uiso 1 1 d . . . . .
H5A H 1.109(3) 0.413(3) 0.898(3) 0.038(6) Uiso 1 1 d . . . . .
H3B H 0.333(3) -0.154(2) 0.716(2) 0.025(5) Uiso 1 1 d . . . . .
H2 H 0.433(3) 0.258(2) 0.771(2) 0.022(5) Uiso 1 1 d . . . . .
H5B H 1.203(3) 0.516(3) 0.808(2) 0.032(6) Uiso 1 1 d . . . . .

loop_
_atom_site_aniso_label
_atom_site_aniso_U_11
_atom_site_aniso_U_22
_atom_site_aniso_U_33
_atom_site_aniso_U_23
_atom_site_aniso_U_13
_atom_site_aniso_U_12
Cu1 0.01176(13) 0.01595(13) 0.01294(12) 0.00222(9) -0.00076(9) 0.00091(9)
O1 0.0172(5) 0.0293(6) 0.0177(5) -0.0002(4) -0.0010(4) 0.0012(4)
N8 0.0172(6) 0.0199(6) 0.0166(6) 0.0041(5) 0.0007(5) 0.0002(5)
N4 0.0144(6) 0.0177(6) 0.0171(6) 0.0014(5) 0.0007(5) 0.0025(5)
N11 0.0157(6) 0.0182(6) 0.0162(6) 0.0021(5) -0.0006(5) -0.0003(5)
N7 0.0241(7) 0.0275(7) 0.0155(6) 0.0005(5) -0.0009(5) 0.0063(5)
N3 0.0182(6) 0.0205(6) 0.0228(7) 0.0026(5) 0.0039(5) 0.0040(5)
N12 0.0304(8) 0.0291(8) 0.0338(8) 0.0016(6) 0.0104(7) 0.0041(6)
O2 0.0382(8) 0.0540(9) 0.0203(6) -0.0126(6) 0.0000(5) 0.0187(7)
N1 0.0145(6) 0.0293(7) 0.0192(6) 0.0072(5) -0.0008(5) 0.0024(5)
N10 0.0311(8) 0.0240(7) 0.0169(6) 0.0024(5) -0.0014(6) -0.0060(6)
N2 0.0177(7) 0.0271(7) 0.0260(7) 0.0076(6) 0.0039(5) 0.0054(5)
N6 0.0203(7) 0.0334(8) 0.0176(6) -0.0022(6) -0.0049(5) 0.0056(6)
N5 0.0148(7) 0.0467(10) 0.0260(7) 0.0087(7) -0.0043(6) 0.0001(6)
N13 0.0350(9) 0.0454(10) 0.0197(7) 0.0032(7) 0.0028(6) 0.0159(7)
N9 0.0360(8) 0.0252(7) 0.0177(6) 0.0024(5) -0.0016(6) -0.0074(6)
C1 0.0158(7) 0.0218(7) 0.0174(7) 0.0052(6) -0.0015(5) 0.0013(5)
C4 0.0230(8) 0.0224(8) 0.0249(8) 0.0037(6) 0.0059(6) 0.0000(6)
C2 0.0171(7) 0.0196(7) 0.0169(7) 0.0022(6) -0.0008(6) 0.0020(5)
C3 0.0214(8) 0.0223(8) 0.0220(8) 0.0080(6) 0.0024(6) 0.0012(6)
N14 0.0356(11) 0.0978(18) 0.0379(10) -0.0103(11) 0.0003(8) 0.0321(11)

loop_
_atom_type_symbol
_atom_type_description
_atom_type_scat_dispersion_real
_atom_type_scat_dispersion_imag
_atom_type_scat_source
C C 0.0033 0.0016 'International Tables Vol C Tables 4.2.6.8 and 6.1.1.4'
H H 0.0000 0.0000 'International Tables Vol C Tables 4.2.6.8 and 6.1.1.4'
Cu Cu 0.3201 1.2651 'International Tables Vol C Tables 4.2.6.8 and 6.1.1.4'
N N 0.0061 0.0033 'International Tables Vol C Tables 4.2.6.8 and 6.1.1.4'
O O 0.0106 0.0060 'International Tables Vol C Tables 4.2.6.8 and 6.1.1.4'

loop_
_geom_angle_atom_site_label_1
_geom_angle_atom_site_label_2
_geom_angle_atom_site_label_3
_geom_angle
_geom_angle_site_symmetry_1
_geom_angle_site_symmetry_3
_geom_angle_publ_flag
O1 Cu1 O1 180.0 2_666 . ?
N4 Cu1 O1 103.25(5) . 2_666 ?
N4 Cu1 O1 103.25(5) 2_666 . ?
N4 Cu1 O1 76.75(5) . . ?
N4 Cu1 O1 76.75(5) 2_666 2_666 ?
N4 Cu1 N4 180.0 . 2_666 ?
N4 Cu1 N11 89.24(5) . . ?
N4 Cu1 N11 90.76(5) . 2_666 ?
N4 Cu1 N11 89.24(5) 2_666 2_666 ?
N4 Cu1 N11 90.76(5) 2_666 . ?
N11 Cu1 O1 93.64(5) 2_666 . ?
N11 Cu1 O1 86.36(5) . . ?
N11 Cu1 O1 93.64(5) . 2_666 ?
N11 Cu1 O1 86.36(5) 2_666 2_666 ?
N11 Cu1 N11 180.0 2_666 . ?
N7 O1 Cu1 129.63(10) . . ?
N9 N8 C3 121.51(13) . . ?
C2 N8 N9 108.79(13) . . ?
C2 N8 C3 129.69(14) . . ?
N3 N4 Cu1 123.23(10) . . ?
C1 N4 Cu1 128.76(11) . . ?
C1 N4 N3 107.54(12) . . ?
N10 N11 Cu1 122.88(10) . . ?
C2 N11 Cu1 130.37(11) . . ?
C2 N11 N10 106.75(13) . . ?
O1 N7 N6 123.70(13) . . ?
O2 N7 O1 119.28(14) . . ?
O2 N7 N6 117.01(14) . . ?
N2 N3 N4 110.06(13) . . ?
N13 N12 C4 114.68(16) . . ?
N2 N1 N5 124.87(14) . . ?
C1 N1 N2 109.70(13) . . ?
C1 N1 N5 125.29(15) . . ?
N9 N10 N11 109.55(13) . . ?
N3 N2 N1 106.63(13) . . ?
N7 N6 C1 116.93(13) . . ?
N1 N5 H5A 100.5(16) . . ?
N1 N5 H5B 108.5(14) . . ?
H5A N5 H5B 108(2) . . ?
N14 N13 N12 172.9(2) . . ?
N10 N9 N8 106.81(13) . . ?
N4 C1 N1 106.05(14) . . ?
N4 C1 N6 135.35(14) . . ?
N1 C1 N6 118.61(14) . . ?
N12 C4 C3 107.80(14) . . ?
N12 C4 H4A 111.0(12) . . ?
N12 C4 H4B 110.9(13) . . ?
C3 C4 H4A 106.7(12) . . ?
C3 C4 H4B 109.1(13) . . ?
H4A C4 H4B 111.2(17) . . ?
N8 C2 H2 123.3(13) . . ?
N11 C2 N8 108.10(14) . . ?
N11 C2 H2 128.6(13) . . ?
N8 C3 C4 111.30(13) . . ?
N8 C3 H3A 107.3(11) . . ?
N8 C3 H3B 108.1(12) . . ?
C4 C3 H3A 110.5(12) . . ?
C4 C3 H3B 109.9(12) . . ?
H3A C3 H3B 109.7(17) . . ?

loop_
_geom_bond_atom_site_label_1
_geom_bond_atom_site_label_2
_geom_bond_distance
_geom_bond_site_symmetry_2
_geom_bond_publ_flag
Cu1 O1 2.3120(11) . ?
Cu1 O1 2.3120(11) 2_666 ?
Cu1 N4 1.9822(13) . ?
Cu1 N4 1.9822(13) 2_666 ?
Cu1 N11 2.0146(13) 2_666 ?
Cu1 N11 2.0146(13) . ?
O1 N7 1.2715(17) . ?
N8 N9 1.3481(19) . ?
N8 C2 1.324(2) . ?
N8 C3 1.468(2) . ?
N4 N3 1.3675(18) . ?
N4 C1 1.3359(19) . ?
N11 N10 1.3591(18) . ?
N11 C2 1.3182(19) . ?
N7 O2 1.2370(18) . ?
N7 N6 1.328(2) . ?
N3 N2 1.288(2) . ?
N12 N13 1.233(2) . ?
N12 C4 1.478(2) . ?
N1 N2 1.356(2) . ?
N1 N5 1.398(2) . ?
N1 C1 1.350(2) . ?
N10 N9 1.294(2) . ?
N6 C1 1.363(2) . ?
N5 H5A 0.88(2) . ?
N5 H5B 0.89(2) . ?
N13 N14 1.124(2) . ?
C4 C3 1.510(2) . ?
C4 H4A 0.97(2) . ?
C4 H4B 0.97(2) . ?
C2 H2 0.91(2) . ?
C3 H3A 0.949(19) . ?
C3 H3B 0.97(2) . ?

loop_
_geom_contact_atom_site_label_1
_geom_contact_atom_site_label_2
_geom_contact_distance
_geom_contact_site_symmetry_1
_geom_contact_site_symmetry_2
_geom_contact_publ_flag
? ? ? ? ? ?

loop_
_geom_hbond_atom_site_label_D
_geom_hbond_atom_site_label_H
_geom_hbond_atom_site_label_A
_geom_hbond_distance_DH
_geom_hbond_distance_HA
_geom_hbond_distance_DA
_geom_hbond_angle_DHA
_geom_hbond_site_symmetry_A
? ? ? ? ? ? ? ?

loop_
_geom_torsion_atom_site_label_1
_geom_torsion_atom_site_label_2
_geom_torsion_atom_site_label_3
_geom_torsion_atom_site_label_4
_geom_torsion
_geom_torsion_site_symmetry_1
_geom_torsion_site_symmetry_2
_geom_torsion_site_symmetry_3
_geom_torsion_site_symmetry_4
_geom_torsion_publ_flag
Cu1 O1 N7 O2 155.68(12) . . . . ?
Cu1 O1 N7 N6 -25.2(2) . . . . ?
Cu1 N4 N3 N2 172.63(10) . . . . ?
Cu1 N4 C1 N1 -171.39(10) . . . . ?
Cu1 N4 C1 N6 9.0(3) . . . . ?
Cu1 N11 N10 N9 179.55(11) . . . . ?
Cu1 N11 C2 N8 -179.27(10) . . . . ?
O1 N7 N6 C1 -2.1(2) . . . . ?
N4 N3 N2 N1 -0.64(17) . . . . ?
N11 N10 N9 N8 -0.30(19) . . . . ?
N7 N6 C1 N4 12.7(3) . . . . ?
N7 N6 C1 N1 -166.85(14) . . . . ?
N3 N4 C1 N1 0.84(16) . . . . ?
N3 N4 C1 N6 -178.74(18) . . . . ?
N12 C4 C3 N8 -65.64(18) . . . . ?
O2 N7 N6 C1 177.08(15) . . . . ?
N10 N11 C2 N8 0.10(17) . . . . ?
N2 N1 C1 N4 -1.25(17) . . . . ?
N2 N1 C1 N6 178.42(14) . . . . ?
N5 N1 N2 N3 -174.69(15) . . . . ?
N5 N1 C1 N4 174.60(15) . . . . ?
N5 N1 C1 N6 -5.7(2) . . . . ?
N13 N12 C4 C3 173.67(15) . . . . ?
N9 N8 C2 N11 -0.29(18) . . . . ?
N9 N8 C3 C4 -69.98(19) . . . . ?
C1 N4 N3 N2 -0.13(17) . . . . ?
C1 N1 N2 N3 1.18(17) . . . . ?
C2 N8 N9 N10 0.36(19) . . . . ?
C2 N8 C3 C4 109.52(18) . . . . ?
C2 N11 N10 N9 0.12(18) . . . . ?
C3 N8 N9 N10 179.95(14) . . . . ?
C3 N8 C2 N11 -179.84(15) . . . . ?
